data_7116378
loop_
_publ_author_name
'Brandon R. Barnett'
'Curtis E. Moore'
'Arnold L. Rheingold'
'Joshua S. Figuero'

_publ_section_title
;
 Frustrated Lewis pair behavior of monomeric (boryl)iminomethanes accessed
 from isocyanide 1,1-hydroboration
;
_journal_name_full Chem.Commun.
_journal_page_first 541
_journal_paper_doi 10.1039/C4cc08037H
_journal_volume 51
_journal_year 2015
_chemical_formula_moiety 'C40 H52 B N O2'
_chemical_formula_sum 'C40 H52 B N O2'
_chemical_formula_weight 589.63
_chemical_name_common (9-BBN)BIM_CO2
_space_group_crystal_system monoclinic
_space_group_IT_number 14
_space_group_name_Hall '-P 2yn'
_space_group_name_H-M_alt 'P 1 21/n 1'
_symmetry_space_group_name_Hall '-P 2yn'
_symmetry_space_group_name_H-M 'P 1 21/n 1'
_atom_sites_solution_hydrogens geom
_atom_sites_solution_primary direct
_audit_creation_date 2014-10-07
_audit_creation_method
;
Olex2 1.2-beta
(compiled 2014.09.19 svn.r3010 for OlexSys, GUI svn.r4874)
;
_cell_angle_alpha 90
_cell_angle_beta 94.2730(10)
_cell_angle_gamma 90
_cell_formula_units_Z 4
_cell_length_a 10.1073(3)
_cell_length_b 16.6024(4)
_cell_length_c 20.2451(5)
_cell_measurement_reflns_used 9056
_cell_measurement_temperature 100
_cell_measurement_theta_max 26.358
_cell_measurement_theta_min 2.325
_cell_volume 3387.79(15)
_computing_cell_refinement 'SAINT v8.34A (Bruker, 2013)'
_computing_data_collection 'APEX2 v2013.6-2 (Bruker, 2013)'
_computing_data_reduction 'SAINT v8.34A (Bruker, 2013)'
_computing_molecular_graphics 'Olex2 (Dolomanov et al., 2009)'
_computing_publication_material 'Olex2 (Dolomanov et al., 2009)'
_computing_structure_refinement 'ShelXL (Sheldrick, 2008)'
_computing_structure_solution 'ShelXT (Sheldrick, 2008)'
_diffrn_ambient_temperature 100
_diffrn_detector 'Bruker APEX-II CCD'
_diffrn_detector_area_resol_mean 7.9
_diffrn_detector_type 'CCD Area Detector'
_diffrn_measured_fraction_theta_full 1.000
_diffrn_measured_fraction_theta_max 0.999
_diffrn_measurement_device 'Kappa Four-Circle Diffractometer'
_diffrn_measurement_device_type 'Bruker APEX II Ultra'
_diffrn_measurement_method '\w and \f scans'
_diffrn_radiation_monochromator 'Double Bounce Multilayer Mirrors'
_diffrn_radiation_probe x-ray
_diffrn_radiation_type MoK\a
_diffrn_radiation_wavelength 0.71073
_diffrn_reflns_av_R_equivalents 0.0355
_diffrn_reflns_av_unetI/netI 0.0448
_diffrn_reflns_Laue_measured_fraction_full 1.000
_diffrn_reflns_Laue_measured_fraction_max 0.999
_diffrn_reflns_limit_h_max 12
_diffrn_reflns_limit_h_min -12
_diffrn_reflns_limit_k_max 14
_diffrn_reflns_limit_k_min -20
_diffrn_reflns_limit_l_max 25
_diffrn_reflns_limit_l_min -19
_diffrn_reflns_number 20099
_diffrn_reflns_point_group_measured_fraction_full 1.000
_diffrn_reflns_point_group_measured_fraction_max 0.999
_diffrn_reflns_theta_full 25.000
_diffrn_reflns_theta_max 26.399
_diffrn_reflns_theta_min 1.588
_diffrn_source 'Micro Focus Rotating Anode'
_diffrn_source_type 'Bruker TXS'
_diffrn_standards_number 0
_exptl_absorpt_coefficient_mu 0.069
_exptl_absorpt_correction_T_max 0.7454
_exptl_absorpt_correction_T_min 0.6032
_exptl_absorpt_correction_type multi-scan
_exptl_absorpt_process_details
;
SADABS-2014/2 (Bruker,2014) was used for absorption correction.
wR2(int) was 0.0952 before and 0.0405 after correction.
The Ratio of minimum to maximum transmission is 0.8092.
The \l/2 correction factor is 0.00150.
;
_exptl_crystal_colour Colorless
_exptl_crystal_colour_primary Colorless
_exptl_crystal_density_diffrn 1.156
_exptl_crystal_description Block
_exptl_crystal_F_000 1280
_exptl_crystal_size_max 0.157
_exptl_crystal_size_mid 0.149
_exptl_crystal_size_min 0.075
_refine_diff_density_max 0.275
_refine_diff_density_min -0.207
_refine_diff_density_rms 0.045
_refine_ls_extinction_method none
_refine_ls_goodness_of_fit_ref 1.020
_refine_ls_hydrogen_treatment constr
_refine_ls_matrix_type full
_refine_ls_number_parameters 405
_refine_ls_number_reflns 6949
_refine_ls_number_restraints 0
_refine_ls_restrained_S_all 1.020
_refine_ls_R_factor_all 0.0625
_refine_ls_R_factor_gt 0.0433
_refine_ls_shift/su_max 0.000
_refine_ls_shift/su_mean 0.000
_refine_ls_structure_factor_coef Fsqd
_refine_ls_weighting_details 'w=1/[\s^2^(Fo^2^)+(0.0340P)^2^+1.5310P] where P=(Fo^2^+2Fc^2^)/3'
_refine_ls_weighting_scheme calc
_refine_ls_wR_factor_gt 0.0909
_refine_ls_wR_factor_ref 0.0995
_reflns_Friedel_coverage 0.000
_reflns_number_gt 5440
_reflns_number_total 6949
_reflns_threshold_expression 'I > 2\s(I)'
_cod_data_source_file c4cc08037h2.cif
_cod_data_source_block JFig1013
_cod_depositor_comments
;
The following automatic conversions were performed:

'_diffrn_radiation_probe' value 'X-ray' changed to 'x-ray' according
to the built-in table from CIF Core dictionary named 'cif_core.dic'
version 2.4.1 from 2010-06-29.

Automatic conversion script
Id: cif_fix_values 2827 2014-09-09 07:05:25Z andrius 
;
_cod_database_code 7116378
_shelx_space_group_comment
;
The symmetry employed for this shelxl refinement is uniquely defined
by the following loop, which should always be used as a source of
symmetry information in preference to the above space-group names.
They are only intended as comments.
;
_shelx_estimated_absorpt_t_max 0.995
_shelx_estimated_absorpt_t_min 0.989
_olex2_refinement_description
;
1. Fixed Uiso
 At 1.2 times of:
  All C(H) groups, All C(H,H) groups
 At 1.5 times of:
  All C(H,H,H) groups
2.a Ternary CH refined with riding coordinates:
 C2(H2), C3(H3), C7(H7), C23(H23), C26(H26), C35(H35), C38(H38)
2.b Secondary CH2 refined with riding coordinates:
 C4(H4A,H4B), C5(H5A,H5B), C6(H6A,H6B), C8(H8A,H8B), C9(H9A,H9B), C10(H10A,H10B)
2.c Aromatic/amide H refined with riding coordinates:
 C13(H13), C14(H14), C15(H15), C19(H19), C20(H20), C21(H21), C31(H31),
 C32(H32), C33(H33)
2.d Idealised Me refined as rotating group:
 C24(H24A,H24B,H24C), C25(H25A,H25B,H25C), C27(H27A,H27B,H27C), C28(H28A,H28B,
 H28C), C36(H36A,H36B,H36C), C37(H37A,H37B,H37C), C39(H39A,H39B,H39C), C40(H40A,
 H40B,H40C)
;
_shelx_shelxl_version_number 2014/7
_olex2_submission_special_instructions 'No special instructions were received'

loop_
_space_group_symop_operation_xyz
'x, y, z'
'-x+1/2, y+1/2, -z+1/2'
'-x, -y, -z'
'x-1/2, -y-1/2, z-1/2'

loop_
_atom_site_label
_atom_site_type_symbol
_atom_site_fract_x
_atom_site_fract_y
_atom_site_fract_z
_atom_site_U_iso_or_equiv
_atom_site_adp_type
_atom_site_occupancy
_atom_site_site_symmetry_order
_atom_site_calc_flag
_atom_site_refinement_flags_posn
O1 O 0.81464(9) 0.34745(6) 0.22136(5) 0.0160(2) Uani 1 1 d .
O2 O 0.79041(9) 0.46767(6) 0.27158(5) 0.0171(2) Uani 1 1 d .
N1 N 0.61014(10) 0.38401(6) 0.24788(6) 0.0117(2) Uani 1 1 d .
C1 C 0.74026(13) 0.40651(8) 0.25007(7) 0.0131(3) Uani 1 1 d .
C2 C 0.59149(13) 0.29978(8) 0.22518(7) 0.0130(3) Uani 1 1 d .
H2 H 0.5710 0.2640 0.2628 0.016 Uiso 1 1 calc R
C3 C 0.49067(14) 0.28676(8) 0.16529(7) 0.0156(3) Uani 1 1 d .
H3 H 0.4065 0.3136 0.1762 0.019 Uiso 1 1 calc R
C4 C 0.53193(14) 0.32594(9) 0.10074(7) 0.0186(3) Uani 1 1 d .
H4A H 0.4499 0.3390 0.0730 0.022 Uiso 1 1 calc R
H4B H 0.5763 0.3776 0.1127 0.022 Uiso 1 1 calc R
C5 C 0.62344(15) 0.27840(9) 0.05745(8) 0.0207(3) Uani 1 1 d .
H5A H 0.5829 0.2249 0.0481 0.025 Uiso 1 1 calc R
H5B H 0.6259 0.3068 0.0146 0.025 Uiso 1 1 calc R
C6 C 0.76606(15) 0.26543(9) 0.08562(8) 0.0210(3) Uani 1 1 d .
H6A H 0.8096 0.3186 0.0918 0.025 Uiso 1 1 calc R
H6B H 0.8143 0.2351 0.0528 0.025 Uiso 1 1 calc R
C7 C 0.77935(14) 0.21917(8) 0.15291(7) 0.0182(3) Uani 1 1 d .
H7 H 0.8754 0.2071 0.1639 0.022 Uiso 1 1 calc R
C8 C 0.70311(15) 0.13882(9) 0.14816(8) 0.0214(3) Uani 1 1 d .
H8A H 0.6863 0.1250 0.1007 0.026 Uiso 1 1 calc R
H8B H 0.7615 0.0964 0.1687 0.026 Uiso 1 1 calc R
C9 C 0.57067(15) 0.13549(9) 0.18016(8) 0.0215(3) Uani 1 1 d .
H9A H 0.5902 0.1421 0.2285 0.026 Uiso 1 1 calc R
H9B H 0.5343 0.0806 0.1730 0.026 Uiso 1 1 calc R
C10 C 0.45973(14) 0.19541(8) 0.15842(8) 0.0193(3) Uani 1 1 d .
H10A H 0.3827 0.1837 0.1843 0.023 Uiso 1 1 calc R
H10B H 0.4318 0.1845 0.1114 0.023 Uiso 1 1 calc R
C11 C 0.52593(12) 0.43381(8) 0.28598(7) 0.0112(3) Uani 1 1 d .
C12 C 0.45231(13) 0.49659(8) 0.25488(7) 0.0130(3) Uani 1 1 d .
C13 C 0.39920(14) 0.55540(8) 0.29469(8) 0.0172(3) Uani 1 1 d .
H13 H 0.3528 0.5997 0.2743 0.021 Uiso 1 1 calc R
C14 C 0.41258(14) 0.55063(9) 0.36294(8) 0.0199(3) Uani 1 1 d .
H14 H 0.3804 0.5927 0.3892 0.024 Uiso 1 1 calc R
C15 C 0.47351(13) 0.48374(8) 0.39253(7) 0.0168(3) Uani 1 1 d .
H15 H 0.4772 0.4784 0.4394 0.020 Uiso 1 1 calc R
C16 C 0.52960(12) 0.42413(8) 0.35502(7) 0.0123(3) Uani 1 1 d .
C17 C 0.41972(13) 0.50294(8) 0.18138(7) 0.0134(3) Uani 1 1 d .
C18 C 0.29862(13) 0.46912(8) 0.15468(7) 0.0151(3) Uani 1 1 d .
C19 C 0.26134(14) 0.48176(9) 0.08779(8) 0.0193(3) Uani 1 1 d .
H19 H 0.1802 0.4597 0.0691 0.023 Uiso 1 1 calc R
C20 C 0.34021(14) 0.52584(9) 0.04804(8) 0.0201(3) Uani 1 1 d .
H20 H 0.3131 0.5339 0.0026 0.024 Uiso 1 1 calc R
C21 C 0.45868(14) 0.55819(9) 0.07455(8) 0.0181(3) Uani 1 1 d .
H21 H 0.5128 0.5879 0.0469 0.022 Uiso 1 1 calc R
C22 C 0.49977(13) 0.54789(8) 0.14120(7) 0.0147(3) Uani 1 1 d .
C23 C 0.20585(14) 0.42358(9) 0.19791(8) 0.0191(3) Uani 1 1 d .
H23 H 0.2606 0.4021 0.2372 0.023 Uiso 1 1 calc R
C24 C 0.10216(15) 0.48078(10) 0.22344(9) 0.0305(4) Uani 1 1 d .
H24A H 0.1471 0.5244 0.2488 0.046 Uiso 1 1 calc GR
H24B H 0.0452 0.4510 0.2520 0.046 Uiso 1 1 calc GR
H24C H 0.0479 0.5035 0.1858 0.046 Uiso 1 1 calc GR
C25 C 0.13482(15) 0.35206(9) 0.16272(9) 0.0260(4) Uani 1 1 d .
H25A H 0.0713 0.3720 0.1276 0.039 Uiso 1 1 calc GR
H25B H 0.0875 0.3211 0.1948 0.039 Uiso 1 1 calc GR
H25C H 0.2002 0.3174 0.1434 0.039 Uiso 1 1 calc GR
C26 C 0.62796(14) 0.58719(8) 0.16865(8) 0.0172(3) Uani 1 1 d .
H26 H 0.6447 0.5703 0.2159 0.021 Uiso 1 1 calc R
C27 C 0.61522(16) 0.67900(9) 0.16699(8) 0.0249(4) Uani 1 1 d .
H27A H 0.5894 0.6966 0.1216 0.037 Uiso 1 1 calc GR
H27B H 0.7006 0.7033 0.1819 0.037 Uiso 1 1 calc GR
H27C H 0.5475 0.6959 0.1963 0.037 Uiso 1 1 calc GR
C28 C 0.74624(14) 0.55961(9) 0.13109(8) 0.0224(3) Uani 1 1 d .
H28A H 0.7526 0.5007 0.1327 0.034 Uiso 1 1 calc GR
H28B H 0.8280 0.5832 0.1517 0.034 Uiso 1 1 calc GR
H28C H 0.7336 0.5772 0.0849 0.034 Uiso 1 1 calc GR
C29 C 0.58250(13) 0.35093(8) 0.39206(7) 0.0132(3) Uani 1 1 d .
C30 C 0.70465(13) 0.35380(8) 0.42984(7) 0.0151(3) Uani 1 1 d .
C31 C 0.73979(15) 0.28955(9) 0.47177(8) 0.0200(3) Uani 1 1 d .
H31 H 0.8222 0.2908 0.4976 0.024 Uiso 1 1 calc R
C32 C 0.65682(15) 0.22398(9) 0.47648(8) 0.0221(3) Uani 1 1 d .
H32 H 0.6815 0.1813 0.5061 0.026 Uiso 1 1 calc R
C33 C 0.53794(15) 0.22042(9) 0.43815(8) 0.0205(3) Uani 1 1 d .
H33 H 0.4823 0.1746 0.4411 0.025 Uiso 1 1 calc R
C34 C 0.49848(14) 0.28299(8) 0.39530(7) 0.0153(3) Uani 1 1 d .
C35 C 0.79836(13) 0.42512(8) 0.42658(7) 0.0165(3) Uani 1 1 d .
H35 H 0.7603 0.4625 0.3914 0.020 Uiso 1 1 calc R
C36 C 0.81010(15) 0.47152(9) 0.49196(8) 0.0232(3) Uani 1 1 d .
H36A H 0.7221 0.4902 0.5024 0.035 Uiso 1 1 calc GR
H36B H 0.8688 0.5180 0.4879 0.035 Uiso 1 1 calc GR
H36C H 0.8470 0.4361 0.5274 0.035 Uiso 1 1 calc GR
C37 C 0.93495(14) 0.39813(10) 0.40719(8) 0.0222(3) Uani 1 1 d .
H37A H 0.9775 0.3647 0.4426 0.033 Uiso 1 1 calc GR
H37B H 0.9901 0.4456 0.4005 0.033 Uiso 1 1 calc GR
H37C H 0.9248 0.3668 0.3661 0.033 Uiso 1 1 calc GR
C38 C 0.36426(14) 0.27949(9) 0.35570(8) 0.0184(3) Uani 1 1 d .
H38 H 0.3716 0.3126 0.3149 0.022 Uiso 1 1 calc R
C39 C 0.25453(15) 0.31686(11) 0.39381(9) 0.0300(4) Uani 1 1 d .
H39A H 0.2445 0.2858 0.4343 0.045 Uiso 1 1 calc GR
H39B H 0.1708 0.3161 0.3661 0.045 Uiso 1 1 calc GR
H39C H 0.2780 0.3726 0.4055 0.045 Uiso 1 1 calc GR
C40 C 0.32387(17) 0.19460(10) 0.33329(9) 0.0281(4) Uani 1 1 d .
H40A H 0.3970 0.1694 0.3117 0.042 Uiso 1 1 calc GR
H40B H 0.2453 0.1975 0.3019 0.042 Uiso 1 1 calc GR
H40C H 0.3034 0.1625 0.3718 0.042 Uiso 1 1 calc GR
B1 B 0.73503(16) 0.28237(9) 0.20319(8) 0.0154(3) Uani 1 1 d .

loop_
_atom_site_aniso_label
_atom_site_aniso_U_11
_atom_site_aniso_U_22
_atom_site_aniso_U_33
_atom_site_aniso_U_23
_atom_site_aniso_U_13
_atom_site_aniso_U_12
O1 0.0133(5) 0.0170(5) 0.0182(6) -0.0031(4) 0.0040(4) 0.0018(4)
O2 0.0159(5) 0.0166(5) 0.0190(6) -0.0023(4) 0.0017(4) -0.0033(4)
N1 0.0126(5) 0.0113(6) 0.0114(6) -0.0009(5) 0.0016(5) -0.0003(4)
C1 0.0151(6) 0.0145(7) 0.0099(7) 0.0021(6) 0.0013(5) 0.0011(5)
C2 0.0184(7) 0.0101(6) 0.0106(7) -0.0010(6) 0.0010(6) -0.0003(5)
C3 0.0156(7) 0.0146(7) 0.0164(8) -0.0028(6) -0.0006(6) 0.0005(5)
C4 0.0238(8) 0.0158(7) 0.0154(8) -0.0009(6) -0.0031(6) 0.0021(6)
C5 0.0322(8) 0.0181(7) 0.0118(8) 0.0017(6) 0.0013(6) 0.0030(6)
C6 0.0275(8) 0.0198(8) 0.0166(8) -0.0022(7) 0.0072(6) 0.0023(6)
C7 0.0197(7) 0.0184(7) 0.0165(8) -0.0001(6) 0.0014(6) 0.0046(6)
C8 0.0310(8) 0.0147(7) 0.0181(8) -0.0013(6) 0.0002(7) 0.0048(6)
C9 0.0314(8) 0.0126(7) 0.0205(9) -0.0005(6) 0.0017(7) -0.0019(6)
C10 0.0229(7) 0.0171(7) 0.0178(8) -0.0032(6) 0.0005(6) -0.0045(6)
C11 0.0099(6) 0.0105(6) 0.0135(7) -0.0024(6) 0.0025(5) -0.0023(5)
C12 0.0109(6) 0.0136(7) 0.0148(8) 0.0005(6) 0.0020(5) -0.0026(5)
C13 0.0190(7) 0.0143(7) 0.0188(8) 0.0022(6) 0.0035(6) 0.0046(5)
C14 0.0229(7) 0.0175(7) 0.0200(9) -0.0033(7) 0.0068(6) 0.0062(6)
C15 0.0198(7) 0.0200(7) 0.0108(7) 0.0008(6) 0.0033(6) 0.0016(6)
C16 0.0102(6) 0.0134(7) 0.0135(7) -0.0004(6) 0.0018(5) -0.0022(5)
C17 0.0148(6) 0.0112(6) 0.0142(8) -0.0005(6) 0.0006(6) 0.0047(5)
C18 0.0144(6) 0.0132(7) 0.0176(8) -0.0017(6) 0.0013(6) 0.0045(5)
C19 0.0166(7) 0.0180(7) 0.0224(9) -0.0038(7) -0.0037(6) 0.0033(6)
C20 0.0267(8) 0.0204(8) 0.0124(8) -0.0005(6) -0.0032(6) 0.0056(6)
C21 0.0214(7) 0.0175(7) 0.0158(8) 0.0025(6) 0.0031(6) 0.0021(6)
C22 0.0176(7) 0.0121(7) 0.0143(8) 0.0003(6) 0.0004(6) 0.0024(5)
C23 0.0143(7) 0.0200(7) 0.0231(9) -0.0001(7) 0.0021(6) 0.0003(6)
C24 0.0193(8) 0.0302(9) 0.0432(11) -0.0062(8) 0.0104(7) -0.0008(7)
C25 0.0179(7) 0.0262(8) 0.0338(10) -0.0009(8) 0.0021(7) -0.0033(6)
C26 0.0185(7) 0.0185(7) 0.0145(8) 0.0021(6) 0.0009(6) -0.0036(6)
C27 0.0318(8) 0.0184(8) 0.0244(9) -0.0008(7) 0.0015(7) -0.0055(6)
C28 0.0201(7) 0.0258(8) 0.0213(9) 0.0014(7) 0.0021(6) -0.0038(6)
C29 0.0165(7) 0.0145(7) 0.0090(7) -0.0016(6) 0.0042(5) 0.0016(5)
C30 0.0176(7) 0.0173(7) 0.0106(7) -0.0024(6) 0.0024(6) 0.0026(5)
C31 0.0215(7) 0.0228(8) 0.0151(8) 0.0001(7) -0.0020(6) 0.0045(6)
C32 0.0318(8) 0.0188(8) 0.0157(8) 0.0061(7) 0.0021(7) 0.0050(6)
C33 0.0268(8) 0.0157(7) 0.0198(9) 0.0020(6) 0.0061(7) -0.0028(6)
C34 0.0186(7) 0.0161(7) 0.0120(8) -0.0015(6) 0.0050(6) -0.0001(5)
C35 0.0158(7) 0.0185(7) 0.0149(8) 0.0005(6) -0.0012(6) 0.0003(5)
C36 0.0242(8) 0.0245(8) 0.0208(9) -0.0035(7) 0.0005(7) -0.0020(6)
C37 0.0178(7) 0.0265(8) 0.0220(9) -0.0005(7) -0.0006(6) -0.0002(6)
C38 0.0189(7) 0.0186(7) 0.0179(8) 0.0019(6) 0.0026(6) -0.0045(6)
C39 0.0183(8) 0.0407(10) 0.0315(10) -0.0051(8) 0.0047(7) -0.0017(7)
C40 0.0298(9) 0.0256(9) 0.0285(10) 0.0005(7) 0.0001(7) -0.0103(7)
B1 0.0183(8) 0.0141(8) 0.0135(9) 0.0055(7) -0.0012(6) 0.0018(6)

loop_
_atom_type_symbol
_atom_type_description
_atom_type_scat_dispersion_real
_atom_type_scat_dispersion_imag
_atom_type_scat_source
C C 0.0033 0.0016 'International Tables Vol C Tables 4.2.6.8 and 6.1.1.4'
H H 0.0000 0.0000 'International Tables Vol C Tables 4.2.6.8 and 6.1.1.4'
B B 0.0013 0.0007 'International Tables Vol C Tables 4.2.6.8 and 6.1.1.4'
N N 0.0061 0.0033 'International Tables Vol C Tables 4.2.6.8 and 6.1.1.4'
O O 0.0106 0.0060 'International Tables Vol C Tables 4.2.6.8 and 6.1.1.4'

loop_
_geom_angle_atom_site_label_1
_geom_angle_atom_site_label_2
_geom_angle_atom_site_label_3
_geom_angle
B1 O1 C1 109.94(11)
C1 N1 C2 111.65(10)
C1 N1 C11 115.42(11)
C11 N1 C2 129.65(10)
O2 C1 O1 121.41(12)
O2 C1 N1 128.49(12)
N1 C1 O1 110.09(11)
N1 C2 H2 110.7
N1 C2 C3 116.03(11)
N1 C2 B1 99.35(11)
C3 C2 H2 110.7
C3 C2 B1 108.72(12)
B1 C2 H2 110.7
C2 C3 H3 106.7
C2 C3 C4 113.73(11)
C2 C3 C10 108.96(11)
C4 C3 H3 106.7
C4 C3 C10 113.63(12)
C10 C3 H3 106.7
C3 C4 H4A 107.7
C3 C4 H4B 107.7
H4A C4 H4B 107.1
C5 C4 C3 118.52(12)
C5 C4 H4A 107.7
C5 C4 H4B 107.7
C4 C5 H5A 108.1
C4 C5 H5B 108.1
H5A C5 H5B 107.3
C6 C5 C4 116.79(13)
C6 C5 H5A 108.1
C6 C5 H5B 108.1
C5 C6 H6A 108.7
C5 C6 H6B 108.7
C5 C6 C7 114.41(12)
H6A C6 H6B 107.6
C7 C6 H6A 108.7
C7 C6 H6B 108.7
C6 C7 H7 108.2
C8 C7 C6 111.21(12)
C8 C7 H7 108.2
C8 C7 B1 117.35(12)
B1 C7 C6 103.27(11)
B1 C7 H7 108.2
C7 C8 H8A 108.0
C7 C8 H8B 108.0
H8A C8 H8B 107.3
C9 C8 C7 117.01(12)
C9 C8 H8A 108.0
C9 C8 H8B 108.0
C8 C9 H9A 107.4
C8 C9 H9B 107.4
C8 C9 C10 119.81(13)
H9A C9 H9B 106.9
C10 C9 H9A 107.4
C10 C9 H9B 107.4
C3 C10 H10A 107.8
C3 C10 H10B 107.8
C9 C10 C3 117.92(12)
C9 C10 H10A 107.8
C9 C10 H10B 107.8
H10A C10 H10B 107.2
C12 C11 N1 119.87(12)
C12 C11 C16 120.37(12)
C16 C11 N1 119.43(12)
C11 C12 C17 124.49(12)
C13 C12 C11 118.28(13)
C13 C12 C17 117.14(12)
C12 C13 H13 119.2
C14 C13 C12 121.57(13)
C14 C13 H13 119.2
C13 C14 H14 120.4
C13 C14 C15 119.10(13)
C15 C14 H14 120.4
C14 C15 H15 119.3
C14 C15 C16 121.31(14)
C16 C15 H15 119.3
C11 C16 C29 124.76(12)
C15 C16 C11 118.65(13)
C15 C16 C29 116.47(12)
C18 C17 C12 117.98(12)
C22 C17 C12 121.16(12)
C22 C17 C18 120.57(13)
C17 C18 C23 121.79(13)
C19 C18 C17 118.30(13)
C19 C18 C23 119.83(13)
C18 C19 H19 119.4
C20 C19 C18 121.26(14)
C20 C19 H19 119.4
C19 C20 H20 120.0
C19 C20 C21 119.94(14)
C21 C20 H20 120.0
C20 C21 H21 119.5
C20 C21 C22 121.02(14)
C22 C21 H21 119.5
C17 C22 C26 121.96(13)
C21 C22 C17 118.92(13)
C21 C22 C26 119.11(13)
C18 C23 H23 107.7
C18 C23 C24 110.52(12)
C18 C23 C25 113.73(13)
C24 C23 H23 107.7
C24 C23 C25 109.14(12)
C25 C23 H23 107.7
C23 C24 H24A 109.5
C23 C24 H24B 109.5
C23 C24 H24C 109.5
H24A C24 H24B 109.5
H24A C24 H24C 109.5
H24B C24 H24C 109.5
C23 C25 H25A 109.5
C23 C25 H25B 109.5
C23 C25 H25C 109.5
H25A C25 H25B 109.5
H25A C25 H25C 109.5
H25B C25 H25C 109.5
C22 C26 H26 108.0
C22 C26 C27 110.61(12)
C22 C26 C28 111.45(12)
C27 C26 H26 108.0
C27 C26 C28 110.73(12)
C28 C26 H26 108.0
C26 C27 H27A 109.5
C26 C27 H27B 109.5
C26 C27 H27C 109.5
H27A C27 H27B 109.5
H27A C27 H27C 109.5
H27B C27 H27C 109.5
C26 C28 H28A 109.5
C26 C28 H28B 109.5
C26 C28 H28C 109.5
H28A C28 H28B 109.5
H28A C28 H28C 109.5
H28B C28 H28C 109.5
C30 C29 C16 120.62(12)
C30 C29 C34 120.52(13)
C34 C29 C16 118.30(12)
C29 C30 C35 121.88(13)
C31 C30 C29 118.68(13)
C31 C30 C35 119.43(13)
C30 C31 H31 119.4
C32 C31 C30 121.13(14)
C32 C31 H31 119.4
C31 C32 H32 119.9
C31 C32 C33 120.10(14)
C33 C32 H32 119.9
C32 C33 H33 119.5
C32 C33 C34 120.96(14)
C34 C33 H33 119.5
C29 C34 C38 121.28(13)
C33 C34 C29 118.56(13)
C33 C34 C38 120.09(13)
C30 C35 H35 107.8
C30 C35 C36 111.30(12)
C30 C35 C37 111.09(12)
C36 C35 H35 107.8
C36 C35 C37 110.88(12)
C37 C35 H35 107.8
C35 C36 H36A 109.5
C35 C36 H36B 109.5
C35 C36 H36C 109.5
H36A C36 H36B 109.5
H36A C36 H36C 109.5
H36B C36 H36C 109.5
C35 C37 H37A 109.5
C35 C37 H37B 109.5
C35 C37 H37C 109.5
H37A C37 H37B 109.5
H37A C37 H37C 109.5
H37B C37 H37C 109.5
C34 C38 H38 107.2
C34 C38 C39 111.69(13)
C34 C38 C40 113.53(13)
C39 C38 H38 107.2
C40 C38 H38 107.2
C40 C38 C39 109.67(12)
C38 C39 H39A 109.5
C38 C39 H39B 109.5
C38 C39 H39C 109.5
H39A C39 H39B 109.5
H39A C39 H39C 109.5
H39B C39 H39C 109.5
C38 C40 H40A 109.5
C38 C40 H40B 109.5
C38 C40 H40C 109.5
H40A C40 H40B 109.5
H40A C40 H40C 109.5
H40B C40 H40C 109.5
O1 B1 C2 108.16(12)
O1 B1 C7 120.88(13)
C7 B1 C2 128.80(13)

loop_
_geom_bond_atom_site_label_1
_geom_bond_atom_site_label_2
_geom_bond_distance
O1 C1 1.3890(16)
O1 B1 1.3807(19)
O2 C1 1.2019(16)
N1 C1 1.3647(17)
N1 C2 1.4797(17)
N1 C11 1.4495(17)
C2 H2 1.0000
C2 C3 1.5398(19)
C2 B1 1.576(2)
C3 H3 1.0000
C3 C4 1.545(2)
C3 C10 1.5527(19)
C4 H4A 0.9900
C4 H4B 0.9900
C4 C5 1.539(2)
C5 H5A 0.9900
C5 H5B 0.9900
C5 C6 1.525(2)
C6 H6A 0.9900
C6 H6B 0.9900
C6 C7 1.561(2)
C7 H7 1.0000
C7 C8 1.540(2)
C7 B1 1.551(2)
C8 H8A 0.9900
C8 H8B 0.9900
C8 C9 1.531(2)
C9 H9A 0.9900
C9 H9B 0.9900
C9 C10 1.539(2)
C10 H10A 0.9900
C10 H10B 0.9900
C11 C12 1.4024(19)
C11 C16 1.405(2)
C12 C13 1.398(2)
C12 C17 1.504(2)
C13 H13 0.9500
C13 C14 1.381(2)
C14 H14 0.9500
C14 C15 1.385(2)
C15 H15 0.9500
C15 C16 1.3934(19)
C16 C29 1.5053(19)
C17 C18 1.4167(19)
C17 C22 1.4039(19)
C18 C19 1.394(2)
C18 C23 1.529(2)
C19 H19 0.9500
C19 C20 1.384(2)
C20 H20 0.9500
C20 C21 1.384(2)
C21 H21 0.9500
C21 C22 1.392(2)
C22 C26 1.5185(19)
C23 H23 1.0000
C23 C24 1.532(2)
C23 C25 1.535(2)
C24 H24A 0.9800
C24 H24B 0.9800
C24 H24C 0.9800
C25 H25A 0.9800
C25 H25B 0.9800
C25 H25C 0.9800
C26 H26 1.0000
C26 C27 1.530(2)
C26 C28 1.534(2)
C27 H27A 0.9800
C27 H27B 0.9800
C27 H27C 0.9800
C28 H28A 0.9800
C28 H28B 0.9800
C28 H28C 0.9800
C29 C30 1.4038(19)
C29 C34 1.4163(19)
C30 C31 1.393(2)
C30 C35 1.5207(19)
C31 H31 0.9500
C31 C32 1.382(2)
C32 H32 0.9500
C32 C33 1.382(2)
C33 H33 0.9500
C33 C34 1.393(2)
C34 C38 1.525(2)
C35 H35 1.0000
C35 C36 1.528(2)
C35 C37 1.5303(19)
C36 H36A 0.9800
C36 H36B 0.9800
C36 H36C 0.9800
C37 H37A 0.9800
C37 H37B 0.9800
C37 H37C 0.9800
C38 H38 1.0000
C38 C39 1.529(2)
C38 C40 1.527(2)
C39 H39A 0.9800
C39 H39B 0.9800
C39 H39C 0.9800
C40 H40A 0.9800
C40 H40B 0.9800
C40 H40C 0.9800
